data_4063120
_journal_name_full Organometallics
_journal_paper_doi 10.1021/om049897p
_journal_year 2004
_chemical_formula_sum 'C72.5 H62 N6 Zr'
_chemical_formula_weight 1108.50
_space_group_IT_number 14
_symmetry_cell_setting monoclinic
_symmetry_space_group_name_Hall '-P 2ybc'
_symmetry_space_group_name_H-M 'P 1 21/c 1'
_cell_angle_alpha 90.00
_cell_angle_beta 99.438(3)
_cell_angle_gamma 90.00
_cell_formula_units_Z 4
_cell_length_a 10.6273(13)
_cell_length_b 25.610(3)
_cell_length_c 20.686(3)
_cell_measurement_temperature 114(2)
_cell_volume 5553.7(12)
_diffrn_ambient_temperature 114(2)
_exptl_crystal_density_diffrn 1.326
_cod_original_sg_symbol_H-M 'P 21/c'
_cod_original_formula_sum 'C72.50 H62 N6 Zr'
_cod_database_code 4063120

loop_
_symmetry_equiv_pos_as_xyz
'x, y, z'
'-x, y+1/2, -z+1/2'
'-x, -y, -z'
'x, -y-1/2, z-1/2'

loop_
_atom_site_label
_atom_site_type_symbol
_atom_site_fract_x
_atom_site_fract_y
_atom_site_fract_z
_atom_site_U_iso_or_equiv
_atom_site_adp_type
_atom_site_occupancy
_atom_site_symmetry_multiplicity
_atom_site_calc_flag
_atom_site_refinement_flags
_atom_site_disorder_assembly
_atom_site_disorder_group
Zr1 Zr 0.78962(3) 0.782915(13) 0.249215(14) 0.01401(8) Uani 1 1 d . . .
N2 N 0.7404(2) 0.83962(11) 0.33616(12) 0.0158(6) Uani 1 1 d . . .
C3 C 0.6528(3) 0.81984(14) 0.37159(15) 0.0177(7) Uani 1 1 d . . .
C4 C 0.6381(3) 0.83800(15) 0.43160(16) 0.0219(8) Uani 1 1 d . . .
C5 C 0.7231(3) 0.87673(14) 0.46226(15) 0.0192(7) Uani 1 1 d . . .
C6 C 0.7195(4) 0.89472(16) 0.52728(16) 0.0247(8) Uani 1 1 d . . .
C7 C 0.8117(4) 0.92825(16) 0.55700(16) 0.0301(9) Uani 1 1 d . . .
C8 C 0.9097(4) 0.94526(15) 0.52498(16) 0.0272(9) Uani 1 1 d . . .
C9 C 0.9129(3) 0.93011(14) 0.46038(16) 0.0211(7) Uani 1 1 d . . .
C10 C 0.8170(3) 0.89616(13) 0.42778(14) 0.0164(7) Uani 1 1 d . . .
C11 C 0.8148(3) 0.87893(13) 0.36096(15) 0.0165(7) Uani 1 1 d . . .
C12 C 0.9021(3) 0.90312(13) 0.32032(14) 0.0150(7) Uani 1 1 d . . .
C13 C 0.9020(3) 0.95956(14) 0.31361(14) 0.0167(7) Uani 1 1 d . . .
C14 C 0.8070(3) 0.99209(14) 0.33245(15) 0.0187(7) Uani 1 1 d . . .
C15 C 0.8106(3) 1.04535(15) 0.32513(16) 0.0224(8) Uani 1 1 d . . .
C16 C 0.9096(4) 1.06927(15) 0.29847(17) 0.0257(8) Uani 1 1 d . . .
C17 C 1.0003(3) 1.03884(15) 0.27815(16) 0.0227(8) Uani 1 1 d . . .
C18 C 0.9994(3) 0.98341(14) 0.28384(15) 0.0194(7) Uani 1 1 d . . .
C19 C 1.0905(3) 0.95141(16) 0.26120(16) 0.0220(8) Uani 1 1 d . . .
C20 C 1.0835(3) 0.89821(16) 0.26462(17) 0.0209(8) Uani 1 1 d . . .
C21 C 0.9868(3) 0.87288(14) 0.29222(15) 0.0167(7) Uani 1 1 d . . .
N22 N 0.9746(2) 0.81844(11) 0.28730(12) 0.0167(6) Uani 1 1 d . . .
C23 C 1.0899(3) 0.78934(13) 0.30321(14) 0.0151(7) Uani 1 1 d . . .
C24 C 1.1639(3) 0.79411(14) 0.36481(15) 0.0176(7) Uani 1 1 d . . .
C25 C 1.2752(3) 0.76342(14) 0.38306(15) 0.0177(7) Uani 1 1 d . . .
C26 C 1.3443(3) 0.76454(15) 0.44836(15) 0.0200(7) Uani 1 1 d . . .
C27 C 1.4482(3) 0.73266(16) 0.46540(18) 0.0268(8) Uani 1 1 d . . .
C28 C 1.4922(3) 0.70035(15) 0.41845(18) 0.0239(8) Uani 1 1 d . . .
C29 C 1.4275(3) 0.69833(15) 0.35525(18) 0.0238(8) Uani 1 1 d . . .
C30 C 1.3158(3) 0.72953(14) 0.33601(15) 0.0190(7) Uani 1 1 d . . .
C31 C 1.2402(3) 0.72628(16) 0.27276(16) 0.0215(8) Uani 1 1 d . . .
C32 C 1.1328(3) 0.75499(15) 0.25748(15) 0.0204(7) Uani 1 1 d . . .
N33 N 0.8003(2) 0.85373(11) 0.16817(12) 0.0158(6) Uani 1 1 d . . .
C34 C 0.8953(3) 0.84730(15) 0.13268(16) 0.0194(7) Uani 1 1 d . . .
C35 C 0.8892(3) 0.86560(14) 0.06991(16) 0.0190(7) Uani 1 1 d . . .
C36 C 0.7763(3) 0.88988(14) 0.03892(15) 0.0175(7) Uani 1 1 d . . .
C37 C 0.7587(3) 0.90575(15) -0.02773(15) 0.0222(8) Uani 1 1 d . . .
C38 C 0.6455(3) 0.92793(15) -0.05609(16) 0.0234(8) Uani 1 1 d . . .
C39 C 0.5459(4) 0.93483(14) -0.01991(16) 0.0237(8) Uani 1 1 d . . .
C40 C 0.5605(3) 0.92035(14) 0.04485(15) 0.0189(7) Uani 1 1 d . . .
C41 C 0.6762(3) 0.89782(13) 0.07577(14) 0.0154(6) Uani 1 1 d . . .
C42 C 0.6963(3) 0.88078(13) 0.14280(14) 0.0150(7) Uani 1 1 d . . .
C43 C 0.6023(3) 0.89182(14) 0.18703(14) 0.0157(7) Uani 1 1 d . . .
C44 C 0.5729(3) 0.94563(13) 0.19986(14) 0.0156(7) Uani 1 1 d . . .
C45 C 0.6317(3) 0.98911(14) 0.17632(15) 0.0184(7) Uani 1 1 d . . .
C46 C 0.5997(3) 1.03932(15) 0.18918(16) 0.0209(8) Uani 1 1 d . . .
C47 C 0.5060(4) 1.04924(16) 0.22937(18) 0.0255(8) Uani 1 1 d . . .
C48 C 0.4489(3) 1.00834(15) 0.25453(16) 0.0219(8) Uani 1 1 d . . .
C49 C 0.4793(3) 0.95566(14) 0.24159(15) 0.0173(7) Uani 1 1 d . . .
C50 C 0.4201(3) 0.91236(15) 0.26751(15) 0.0197(7) Uani 1 1 d . . .
C51 C 0.4521(3) 0.86224(15) 0.25549(16) 0.0178(7) Uani 1 1 d . . .
C52 C 0.5465(3) 0.85097(13) 0.21561(14) 0.0152(7) Uani 1 1 d . . .
N53 N 0.5849(2) 0.79829(11) 0.20929(12) 0.0155(6) Uani 1 1 d . . .
C54 C 0.4885(3) 0.76561(14) 0.17761(14) 0.0165(7) Uani 1 1 d . . .
C55 C 0.5082(3) 0.71041(14) 0.17718(15) 0.0192(7) Uani 1 1 d . . .
C56 C 0.4212(3) 0.67685(15) 0.14400(16) 0.0213(7) Uani 1 1 d . . .
C57 C 0.3017(3) 0.69502(14) 0.10950(15) 0.0187(7) Uani 1 1 d . . .
C58 C 0.2071(3) 0.66156(16) 0.07445(16) 0.0237(8) Uani 1 1 d . . .
C59 C 0.0948(3) 0.68188(17) 0.04239(16) 0.0267(9) Uani 1 1 d . . .
C60 C 0.0715(3) 0.73533(17) 0.04344(16) 0.0248(8) Uani 1 1 d . . .
C61 C 0.1599(3) 0.76845(16) 0.07743(16) 0.0211(8) Uani 1 1 d . . .
C62 C 0.2784(3) 0.74949(14) 0.11095(14) 0.0171(7) Uani 1 1 d . . .
C63 C 0.3714(3) 0.78376(15) 0.14390(15) 0.0173(6) Uani 1 1 d . . .
N64 N 0.8116(2) 0.73256(11) 0.17324(13) 0.0182(6) Uani 1 1 d . . .
C65 C 0.8830(4) 0.68371(16) 0.17837(18) 0.0269(8) Uani 1 1 d . . .
C66 C 0.7452(4) 0.73865(17) 0.10544(17) 0.0247(8) Uani 1 1 d . . .
N67 N 0.8097(2) 0.72370(12) 0.31937(12) 0.0185(6) Uani 1 1 d . . .
C68 C 0.8740(4) 0.73172(17) 0.38711(16) 0.0241(8) Uani 1 1 d . . .
C69 C 0.7680(3) 0.66906(16) 0.31279(17) 0.0238(8) Uani 1 1 d . . .
C70 C 0.2220(4) 0.88549(17) -0.0034(2) 0.0315(9) Uani 1 1 d . . .
C71 C 0.1915(4) 0.87103(19) -0.0683(2) 0.0361(10) Uani 1 1 d . . .
C72 C 0.1289(4) 0.9050(2) -0.1136(2) 0.0377(10) Uani 1 1 d . . .
C73 C 0.1004(4) 0.95417(19) -0.0953(2) 0.0395(11) Uani 1 1 d . . .
C74 C 0.1284(4) 0.96882(17) -0.0289(2) 0.0354(10) Uani 1 1 d . . .
C75 C 0.1885(3) 0.93414(18) 0.01748(18) 0.0317(9) Uani 1 1 d . . .
C76 C 0.2142(5) 0.9482(2) 0.0898(2) 0.0573(15) Uani 1 1 d . . .
H76A H 0.2575 0.9190 0.1148 0.086 Uiso 0.50 1 calc PR . .
H76B H 0.1332 0.9553 0.1049 0.086 Uiso 0.50 1 calc PR . .
H76C H 0.2684 0.9793 0.0962 0.086 Uiso 0.50 1 calc PR . .
H76D H 0.1819 0.9834 0.0958 0.086 Uiso 0.50 1 calc PR . .
H76E H 0.3062 0.9471 0.1057 0.086 Uiso 0.50 1 calc PR . .
H76F H 0.1710 0.9231 0.1144 0.086 Uiso 0.50 1 calc PR . .
C77 C 0.5907(5) 1.0196(2) 0.4662(2) 0.0439(12) Uani 1 1 d . . .
C78 C 0.5061(4) 0.9820(2) 0.4378(2) 0.0430(12) Uani 1 1 d . . .
C79 C 0.5871(4) 1.03814(19) 0.5292(2) 0.0405(11) Uani 1 1 d . . .
C80 C 0.6782(9) 1.0751(4) 0.5587(4) 0.050(3) Uani 0.50 1 d P . .
H80A H 0.7352 1.0845 0.5277 0.075 Uiso 0.25 1 calc PR . .
H80B H 0.7282 1.0600 0.5982 0.075 Uiso 0.25 1 calc PR . .
H80C H 0.6341 1.1065 0.5704 0.075 Uiso 0.25 1 calc PR . .
H80D H 0.6631 1.0828 0.6032 0.075 Uiso 0.25 1 calc PR . .
H80E H 0.6702 1.1073 0.5327 0.075 Uiso 0.25 1 calc PR . .
H80F H 0.7642 1.0608 0.5605 0.075 Uiso 0.25 1 calc PR . .
H81 H 0.612(3) 0.7871(15) 0.3527(18) 0.029(10) Uiso 1 1 d . . .
H82 H 0.571(3) 0.8279(15) 0.4536(18) 0.026(10) Uiso 1 1 d . . .
H83 H 0.650(3) 0.8849(15) 0.5477(18) 0.025(10) Uiso 1 1 d . . .
H84 H 0.802(4) 0.9404(17) 0.602(2) 0.041(12) Uiso 1 1 d . . .
H85 H 0.981(3) 0.9658(15) 0.5471(18) 0.026(10) Uiso 1 1 d . . .
H86 H 0.987(3) 0.9411(14) 0.4399(17) 0.019(9) Uiso 1 1 d . . .
H87 H 0.739(3) 0.9750(15) 0.3463(17) 0.021(10) Uiso 1 1 d . . .
H88 H 0.741(3) 1.0647(13) 0.3334(16) 0.012(9) Uiso 1 1 d . . .
H89 H 0.910(3) 1.1068(15) 0.2925(17) 0.020(9) Uiso 1 1 d . . .
H90 H 1.063(3) 1.0518(13) 0.2599(15) 0.008(8) Uiso 1 1 d . . .
H91 H 1.156(3) 0.9652(13) 0.2443(15) 0.010(8) Uiso 1 1 d . . .
H92 H 1.131(3) 0.8802(14) 0.2527(17) 0.012(10) Uiso 1 1 d . . .
H93 H 1.140(3) 0.8215(14) 0.3973(16) 0.016(9) Uiso 1 1 d . . .
H94 H 1.314(3) 0.7922(15) 0.4784(18) 0.026(10) Uiso 1 1 d . . .
H95 H 1.493(3) 0.7320(15) 0.5111(18) 0.023(10) Uiso 1 1 d . . .
H96 H 1.573(3) 0.6800(15) 0.4315(18) 0.028(10) Uiso 1 1 d . . .
H97 H 1.451(3) 0.6717(13) 0.3234(15) 0.008(8) Uiso 1 1 d . . .
H98 H 1.271(4) 0.7014(19) 0.251(2) 0.045(13) Uiso 1 1 d . . .
H99 H 1.072(4) 0.7521(18) 0.216(2) 0.054(14) Uiso 1 1 d . . .
H100 H 0.967(3) 0.8274(13) 0.1551(16) 0.016(9) Uiso 1 1 d . . .
H101 H 0.962(3) 0.8635(15) 0.0444(18) 0.027(10) Uiso 1 1 d . . .
H102 H 0.831(3) 0.9016(13) -0.0529(15) 0.008(8) Uiso 1 1 d . . .
H103 H 0.643(3) 0.9371(15) -0.1085(18) 0.031(11) Uiso 1 1 d . . .
H104 H 0.463(3) 0.9448(14) -0.0360(16) 0.017(9) Uiso 1 1 d . . .
H105 H 0.488(3) 0.9247(14) 0.0705(16) 0.015(9) Uiso 1 1 d . . .
H106 H 0.699(3) 0.9852(14) 0.1521(16) 0.014(9) Uiso 1 1 d . . .
H107 H 0.634(3) 1.0671(14) 0.1797(17) 0.016(10) Uiso 1 1 d . . .
H108 H 0.490(3) 1.0850(16) 0.2338(19) 0.030(11) Uiso 1 1 d . . .
H109 H 0.385(3) 1.0139(14) 0.2875(17) 0.019(9) Uiso 1 1 d . . .
H110 H 0.359(3) 0.9168(13) 0.2973(16) 0.014(8) Uiso 1 1 d . . .
H111 H 0.417(3) 0.8362(12) 0.2731(15) 0.003(8) Uiso 1 1 d . . .
H112 H 0.576(3) 0.6966(13) 0.1963(16) 0.011(8) Uiso 1 1 d . . .
H113 H 0.434(3) 0.6390(14) 0.1463(16) 0.013(8) Uiso 1 1 d . . .
H114 H 0.217(3) 0.6231(13) 0.0767(15) 0.007(8) Uiso 1 1 d . . .
H115 H 0.040(3) 0.6597(14) 0.0212(16) 0.013(9) Uiso 1 1 d . . .
H116 H -0.009(3) 0.7474(14) 0.0197(17) 0.022(9) Uiso 1 1 d . . .
H117 H 0.144(3) 0.8052(15) 0.0787(17) 0.016(9) Uiso 1 1 d . . .
H118 H 0.358(3) 0.8179(16) 0.1392(18) 0.026(10) Uiso 1 1 d . . .
H119 H 0.950(3) 0.6835(16) 0.1535(19) 0.027(10) Uiso 1 1 d . . .
H120 H 0.939(3) 0.6787(16) 0.227(2) 0.035(11) Uiso 1 1 d . . .
H121 H 0.827(3) 0.6525(16) 0.1676(18) 0.027(10) Uiso 1 1 d . . .
H122 H 0.691(3) 0.7093(14) 0.0931(17) 0.016(9) Uiso 1 1 d . . .
H123 H 0.804(4) 0.7414(17) 0.078(2) 0.033(11) Uiso 1 1 d . . .
H124 H 0.691(3) 0.7734(15) 0.0981(18) 0.025(10) Uiso 1 1 d . . .
H125 H 0.806(3) 0.7254(13) 0.4141(15) 0.008(8) Uiso 1 1 d . . .
H126 H 0.903(3) 0.7705(16) 0.3935(18) 0.026(10) Uiso 1 1 d . . .
H127 H 0.940(3) 0.7089(14) 0.3988(16) 0.014(9) Uiso 1 1 d . . .
H128 H 0.704(3) 0.6629(14) 0.3457(16) 0.017(9) Uiso 1 1 d . . .
H129 H 0.838(3) 0.6444(13) 0.3258(15) 0.006(8) Uiso 1 1 d . . .
H130 H 0.721(4) 0.6586(17) 0.266(2) 0.040(12) Uiso 1 1 d . . .
H131 H 0.272(3) 0.8598(16) 0.0230(17) 0.025(10) Uiso 1 1 d . . .
H132 H 0.195(4) 0.8360(17) -0.077(2) 0.035(12) Uiso 1 1 d . . .
H134 H 0.063(3) 0.9762(15) -0.1239(18) 0.025(10) Uiso 1 1 d . . .
H135 H 0.099(4) 1.002(2) -0.017(2) 0.057(15) Uiso 1 1 d . . .
H139 H 0.653(4) 1.034(2) 0.447(2) 0.056(15) Uiso 1 1 d . . .
H140 H 0.507(4) 0.9650(18) 0.398(2) 0.048(13) Uiso 1 1 d . . .
H133 H 0.112(4) 0.897(2) -0.162(2) 0.060(15) Uiso 1 1 d . . .

loop_
_atom_site_aniso_label
_atom_site_aniso_U_11
_atom_site_aniso_U_22
_atom_site_aniso_U_33
_atom_site_aniso_U_23
_atom_site_aniso_U_13
_atom_site_aniso_U_12
Zr1 0.01361(13) 0.01654(16) 0.01103(12) 0.00034(14) -0.00049(10) 0.00088(14)
N2 0.0143(12) 0.0189(16) 0.0132(11) 0.0013(12) -0.0010(10) -0.0014(11)
C3 0.0185(16) 0.0182(18) 0.0165(14) 0.0001(14) 0.0034(13) 0.0005(14)
C4 0.0232(17) 0.024(2) 0.0191(15) 0.0041(15) 0.0060(14) -0.0001(15)
C5 0.0270(18) 0.0161(18) 0.0137(14) 0.0017(14) 0.0011(13) 0.0007(14)
C6 0.038(2) 0.023(2) 0.0129(14) 0.0020(15) 0.0056(15) 0.0015(17)
C7 0.053(2) 0.026(2) 0.0097(14) 0.0021(16) 0.0024(16) 0.0038(19)
C8 0.043(2) 0.020(2) 0.0134(14) 0.0014(15) -0.0092(15) -0.0024(17)
C9 0.0262(18) 0.0176(19) 0.0170(14) 0.0018(15) -0.0035(14) -0.0007(15)
C10 0.0216(16) 0.0143(17) 0.0116(13) 0.0040(13) -0.0019(12) 0.0034(13)
C11 0.0179(15) 0.0168(18) 0.0134(13) 0.0024(14) -0.0011(12) 0.0067(13)
C12 0.0117(14) 0.0212(18) 0.0102(12) 0.0016(13) -0.0039(11) -0.0013(13)
C13 0.0152(15) 0.0218(19) 0.0103(13) -0.0008(13) -0.0057(11) -0.0020(13)
C14 0.0219(17) 0.0213(19) 0.0111(13) -0.0007(14) -0.0028(13) -0.0009(14)
C15 0.0262(18) 0.024(2) 0.0145(14) -0.0009(15) -0.0043(13) 0.0013(16)
C16 0.035(2) 0.019(2) 0.0192(16) 0.0038(16) -0.0062(15) -0.0040(16)
C17 0.0219(17) 0.027(2) 0.0171(15) 0.0055(16) -0.0016(14) -0.0065(16)
C18 0.0167(15) 0.026(2) 0.0137(14) 0.0000(15) -0.0033(12) -0.0027(14)
C19 0.0150(16) 0.031(2) 0.0200(16) 0.0060(16) 0.0031(13) -0.0055(15)
C20 0.0140(16) 0.029(2) 0.0195(15) 0.0020(16) 0.0025(13) 0.0016(15)
C21 0.0106(14) 0.0254(19) 0.0123(13) 0.0041(14) -0.0034(11) -0.0017(13)
N22 0.0144(12) 0.0211(16) 0.0143(12) -0.0011(12) 0.0017(10) 0.0036(11)
C23 0.0120(13) 0.0185(18) 0.0149(13) 0.0060(14) 0.0024(11) -0.0014(13)
C24 0.0174(15) 0.022(2) 0.0140(13) 0.0013(14) 0.0033(12) 0.0002(13)
C25 0.0143(14) 0.0209(18) 0.0174(14) 0.0035(14) 0.0007(12) -0.0039(13)
C26 0.0183(16) 0.026(2) 0.0151(14) 0.0023(15) -0.0002(12) -0.0016(14)
C27 0.0206(17) 0.034(2) 0.0242(16) 0.0070(17) -0.0008(14) -0.0035(16)
C28 0.0156(16) 0.0215(19) 0.0329(18) 0.0100(17) -0.0006(14) 0.0054(14)
C29 0.0202(17) 0.024(2) 0.0280(17) 0.0042(17) 0.0058(14) 0.0033(15)
C30 0.0159(14) 0.023(2) 0.0187(14) 0.0047(14) 0.0049(12) -0.0009(13)
C31 0.0220(16) 0.027(2) 0.0167(13) -0.0006(16) 0.0073(13) 0.0038(15)
C32 0.0206(16) 0.026(2) 0.0143(14) 0.0013(15) 0.0025(13) 0.0011(15)
N33 0.0143(12) 0.0198(16) 0.0132(11) 0.0016(12) 0.0017(10) 0.0010(11)
C34 0.0173(16) 0.0227(19) 0.0183(15) 0.0054(15) 0.0031(13) 0.0005(14)
C35 0.0198(16) 0.0209(19) 0.0176(15) 0.0028(15) 0.0065(13) -0.0005(14)
C36 0.0213(16) 0.0161(18) 0.0146(14) -0.0025(14) 0.0011(12) -0.0066(13)
C37 0.0278(18) 0.025(2) 0.0134(14) -0.0010(15) 0.0031(14) -0.0024(16)
C38 0.0338(19) 0.021(2) 0.0129(14) 0.0032(15) -0.0023(14) -0.0062(16)
C39 0.0273(19) 0.0193(19) 0.0204(16) 0.0008(15) -0.0079(14) 0.0020(15)
C40 0.0186(16) 0.0207(19) 0.0163(14) -0.0017(14) -0.0009(13) 0.0022(14)
C41 0.0206(16) 0.0130(17) 0.0115(13) -0.0014(13) -0.0008(12) 0.0000(13)
C42 0.0173(15) 0.0124(17) 0.0131(13) -0.0008(13) -0.0035(12) -0.0022(13)
C43 0.0147(15) 0.0207(18) 0.0095(12) -0.0019(13) -0.0047(11) 0.0014(13)
C44 0.0161(14) 0.0192(18) 0.0093(12) -0.0014(13) -0.0040(11) 0.0003(13)
C45 0.0221(17) 0.0199(19) 0.0117(14) 0.0012(14) -0.0015(13) 0.0012(14)
C46 0.0279(18) 0.019(2) 0.0145(15) 0.0015(15) -0.0017(14) -0.0006(15)
C47 0.032(2) 0.0163(19) 0.0239(17) -0.0031(16) -0.0077(15) 0.0039(16)
C48 0.0181(16) 0.027(2) 0.0185(15) -0.0040(16) -0.0034(13) 0.0039(15)
C49 0.0141(15) 0.0233(19) 0.0127(14) -0.0047(14) -0.0025(12) 0.0001(13)
C50 0.0163(15) 0.027(2) 0.0158(14) -0.0076(15) 0.0012(13) 0.0023(14)
C51 0.0154(15) 0.0202(19) 0.0167(14) 0.0003(15) -0.0004(12) -0.0026(14)
C52 0.0136(14) 0.0184(18) 0.0121(13) -0.0037(13) -0.0024(11) 0.0010(13)
N53 0.0133(12) 0.0178(15) 0.0150(11) 0.0003(12) 0.0009(10) -0.0018(11)
C54 0.0196(15) 0.0173(18) 0.0129(13) -0.0008(13) 0.0036(12) -0.0015(13)
C55 0.0165(15) 0.024(2) 0.0160(14) 0.0020(15) 0.0002(12) 0.0041(14)
C56 0.0317(19) 0.0148(19) 0.0179(15) 0.0000(15) 0.0051(14) -0.0014(15)
C57 0.0227(16) 0.0224(19) 0.0111(13) 0.0000(14) 0.0029(12) -0.0059(14)
C58 0.036(2) 0.020(2) 0.0149(14) 0.0005(15) 0.0046(14) -0.0106(16)
C59 0.0257(19) 0.039(2) 0.0143(15) -0.0016(17) -0.0007(14) -0.0136(18)
C60 0.0186(17) 0.041(2) 0.0137(14) -0.0007(16) -0.0018(13) -0.0073(16)
C61 0.0177(16) 0.030(2) 0.0152(14) 0.0033(15) 0.0016(12) 0.0007(14)
C62 0.0191(15) 0.0242(19) 0.0090(13) 0.0009(14) 0.0052(12) -0.0030(14)
C63 0.0218(15) 0.0164(17) 0.0140(13) 0.0036(15) 0.0035(12) 0.0005(15)
N64 0.0176(13) 0.0201(16) 0.0164(12) -0.0023(12) 0.0015(11) 0.0034(11)
C65 0.034(2) 0.023(2) 0.0233(17) -0.0041(17) 0.0055(16) 0.0077(18)
C66 0.0270(19) 0.030(2) 0.0161(15) -0.0037(16) 0.0014(15) -0.0001(18)
N67 0.0210(13) 0.0201(16) 0.0128(11) -0.0003(12) -0.0023(10) 0.0035(12)
C68 0.0260(18) 0.028(2) 0.0155(15) 0.0044(16) -0.0055(14) 0.0027(17)
C69 0.0255(18) 0.026(2) 0.0187(15) 0.0049(16) 0.0005(14) 0.0023(16)
C70 0.029(2) 0.032(2) 0.034(2) 0.012(2) 0.0041(17) 0.0007(17)
C71 0.040(2) 0.030(3) 0.041(2) -0.004(2) 0.0135(19) 0.004(2)
C72 0.037(2) 0.051(3) 0.0260(19) -0.001(2) 0.0061(17) -0.005(2)
C73 0.040(2) 0.038(3) 0.039(2) 0.016(2) 0.0011(19) 0.005(2)
C74 0.039(2) 0.021(2) 0.048(2) -0.005(2) 0.015(2) -0.0033(18)
C75 0.030(2) 0.039(3) 0.0279(18) -0.0055(19) 0.0112(16) -0.0109(18)
C76 0.071(3) 0.073(4) 0.030(2) -0.013(3) 0.013(2) -0.024(3)
C77 0.051(3) 0.054(3) 0.030(2) 0.010(2) 0.015(2) 0.003(2)
C78 0.056(3) 0.054(3) 0.0198(18) 0.002(2) 0.0085(19) 0.008(2)
C79 0.048(2) 0.045(3) 0.029(2) 0.000(2) 0.0066(19) 0.010(2)
C80 0.067(6) 0.058(7) 0.030(4) -0.007(5) 0.019(4) -0.016(5)

loop_
_geom_bond_atom_site_label_1
_geom_bond_atom_site_label_2
_geom_bond_distance
_geom_bond_site_symmetry_2
_geom_bond_publ_flag
Zr1 N64 2.075(3) . ?
Zr1 N67 2.086(3) . ?
Zr1 N22 2.192(3) . ?
Zr1 N53 2.232(2) . ?
Zr1 N2 2.434(3) . ?
Zr1 N33 2.485(3) . ?
N2 C11 1.330(4) . ?
N2 C3 1.373(4) . ?
C3 C4 1.359(5) . ?
C4 C5 1.419(5) . ?
C5 C10 1.409(5) . ?
C5 C6 1.428(4) . ?
C6 C7 1.371(5) . ?
C7 C8 1.393(6) . ?
C8 C9 1.397(5) . ?
C9 C10 1.423(5) . ?
C10 C11 1.448(4) . ?
C11 C12 1.485(5) . ?
C12 C21 1.385(5) . ?
C12 C13 1.452(5) . ?
C13 C14 1.413(5) . ?
C13 C18 1.425(5) . ?
C14 C15 1.373(5) . ?
C15 C16 1.406(5) . ?
C16 C17 1.359(5) . ?
C17 C18 1.424(5) . ?
C18 C19 1.406(5) . ?
C19 C20 1.367(5) . ?
C20 C21 1.413(5) . ?
C21 N22 1.402(4) . ?
N22 C23 1.426(4) . ?
C23 C24 1.388(4) . ?
C23 C32 1.421(5) . ?
C24 C25 1.419(4) . ?
C25 C30 1.422(5) . ?
C25 C26 1.428(4) . ?
C26 C27 1.372(5) . ?
C27 C28 1.413(5) . ?
C28 C29 1.375(5) . ?
C29 C30 1.432(5) . ?
C30 C31 1.421(4) . ?
C31 C32 1.351(5) . ?
N33 C42 1.336(4) . ?
N33 C34 1.352(4) . ?
C34 C35 1.372(4) . ?
C35 C36 1.409(4) . ?
C36 C37 1.420(4) . ?
C36 C41 1.421(5) . ?
C37 C38 1.373(5) . ?
C38 C39 1.404(5) . ?
C39 C40 1.374(5) . ?
C40 C41 1.413(4) . ?
C41 C42 1.436(4) . ?
C42 C43 1.489(4) . ?
C43 C52 1.382(5) . ?
C43 C44 1.447(5) . ?
C44 C45 1.402(5) . ?
C44 C49 1.443(5) . ?
C45 C46 1.367(5) . ?
C46 C47 1.421(5) . ?
C47 C48 1.357(6) . ?
C48 C49 1.423(5) . ?
C49 C50 1.423(5) . ?
C50 C51 1.361(5) . ?
C51 C52 1.429(5) . ?
C52 N53 1.422(4) . ?
N53 C54 1.399(4) . ?
C54 C63 1.403(4) . ?
C54 C55 1.429(5) . ?
C55 C56 1.362(5) . ?
C56 C57 1.428(5) . ?
C57 C62 1.418(5) . ?
C57 C58 1.426(5) . ?
C58 C59 1.370(5) . ?
C59 C60 1.392(6) . ?
C60 C61 1.371(5) . ?
C61 C62 1.420(4) . ?
C62 C63 1.411(5) . ?
N64 C65 1.458(5) . ?
N64 C66 1.471(4) . ?
N67 C69 1.467(5) . ?
N67 C68 1.469(4) . ?
C70 C71 1.380(6) . ?
C70 C75 1.384(6) . ?
C71 C72 1.367(6) . ?
C72 C73 1.363(7) . ?
C73 C74 1.408(6) . ?
C74 C75 1.384(6) . ?
C75 C76 1.519(5) . ?
C77 C78 1.380(7) . ?
C77 C79 1.392(6) . ?
C78 C79 1.391(6) 3_676 ?
C79 C78 1.391(6) 3_676 ?
C79 C80 1.419(10) . ?
